data_4070586
loop_
_publ_author_name
'Wells, Kyle D.'
'Ferguson, Michael J.'
'McDonald, Robert'
'Cowie, Martin'

_publ_section_title
;
 A-Frame Complexes of Dirhodium Bridged by Dicarbene and Diphosphine
 Ligands
;
_journal_issue 4
_journal_name_full Organometallics
_journal_page_first 691
_journal_paper_doi 10.1021/om7007937
_journal_volume 27
_journal_year 2008
_chemical_formula_moiety 'C42 H44 Br N6 O2 P2 Rh2, I, 3(C H2 Cl2)'
_chemical_formula_sum 'C45 H50 Br Cl6 I N6 O2 P2 Rh2'
_chemical_formula_weight 1394.18
_chemical_name_systematic
;

  ?

;
_space_group_IT_number 2
_symmetry_cell_setting triclinic
_symmetry_space_group_name_Hall '-P 1'
_symmetry_space_group_name_H-M 'P -1'
_atom_sites_solution_hydrogens geom
_atom_sites_solution_primary direct
_atom_sites_solution_secondary difmap
_audit_creation_method 'manual editing of SHELXL template'
_cell_angle_alpha 105.0192(8)
_cell_angle_beta 113.4426(8)
_cell_angle_gamma 97.7086(9)
_cell_formula_units_Z 2
_cell_length_a 14.2878(9)
_cell_length_b 14.4048(9)
_cell_length_c 15.9943(10)
_cell_measurement_reflns_used 7574
_cell_measurement_temperature 193(2)
_cell_measurement_theta_max 26.39
_cell_measurement_theta_min 2.17
_cell_volume 2810.5(3)
_computing_cell_refinement 'Bruker SAINT (Bruker, 1997)'
_computing_data_collection 'Bruker SMART (Bruker, 1997)'
_computing_data_reduction 'Bruker SAINT (Bruker, 1997)'
_computing_molecular_graphics 'Bruker SHELXTL (Bruker, 1997)'
_computing_publication_material 'Bruker SHELXTL (Bruker, 1997)'
_computing_structure_refinement 'SHELXL-97 (Sheldrick, 1997)'
_computing_structure_solution 'DIRDIF-96 (Beurskens et al., 1996)'
_diffrn_ambient_temperature 193(2)
_diffrn_detector_area_resol_mean 8.192
_diffrn_measured_fraction_theta_full 0.994
_diffrn_measured_fraction_theta_max 0.994
_diffrn_measurement_device_type 'Bruker PLATFORM diffractometer/SMART 1000 CCD area detector'
_diffrn_measurement_method '\w scans'
_diffrn_radiation_monochromator graphite
_diffrn_radiation_source 'fine-focus sealed tube'
_diffrn_radiation_type MoK\a
_diffrn_radiation_wavelength 0.71073
_diffrn_reflns_av_R_equivalents 0.0105
_diffrn_reflns_av_sigmaI/netI 0.0166
_diffrn_reflns_limit_h_max 17
_diffrn_reflns_limit_h_min -17
_diffrn_reflns_limit_k_max 18
_diffrn_reflns_limit_k_min -18
_diffrn_reflns_limit_l_max 19
_diffrn_reflns_limit_l_min -19
_diffrn_reflns_number 21726
_diffrn_reflns_theta_full 26.39
_diffrn_reflns_theta_max 26.39
_diffrn_reflns_theta_min 1.48
_diffrn_standards_decay_% 0
_diffrn_standards_interval_time 0
_diffrn_standards_number 0
_exptl_absorpt_coefficient_mu 2.229
_exptl_absorpt_correction_T_max 0.5356
_exptl_absorpt_correction_T_min 0.3084
_exptl_absorpt_correction_type integration
_exptl_absorpt_process_details 'Bruker SHELXTL (Bruker, 1997)'
_exptl_crystal_colour yellow
_exptl_crystal_density_diffrn 1.647
_exptl_crystal_density_method 'not measured'
_exptl_crystal_description prism
_exptl_crystal_F_000 1376
_exptl_crystal_size_max 0.69
_exptl_crystal_size_mid 0.34
_exptl_crystal_size_min 0.32
_refine_diff_density_max 2.159
_refine_diff_density_min -1.504
_refine_diff_density_rms 0.070
_refine_ls_extinction_method none
_refine_ls_goodness_of_fit_ref 1.086
_refine_ls_hydrogen_treatment constr
_refine_ls_matrix_type full
_refine_ls_number_parameters 504
_refine_ls_number_reflns 11423
_refine_ls_number_restraints 1
_refine_ls_restrained_S_all 1.085
_refine_ls_R_factor_all 0.0343
_refine_ls_R_factor_gt 0.0304
_refine_ls_shift/su_max 0.001
_refine_ls_shift/su_mean 0.000
_refine_ls_structure_factor_coef Fsqd
_refine_ls_weighting_details 'calc w=1/[\s^2^(Fo^2^)+(0.0406P)^2^+2.3349P] where P=(Fo^2^+2Fc^2^)/3'
_refine_ls_weighting_scheme calc
_refine_ls_wR_factor_gt 0.0804
_refine_ls_wR_factor_ref 0.0827
_reflns_number_gt 9980
_reflns_number_total 11423
_reflns_threshold_expression I>2\s(I)
_cod_data_source_file om7007937-file001.cif
_cod_data_source_block 7c'
_cod_depositor_comments
;
The following automatic conversions were performed:

'_symmetry_cell_setting' value 'Triclinic' changed to 'triclinic'
according to /home/saulius/struct/CIF-dictionaries/cif_core.dic
dictionary named 'cif_core.dic' version 2.4.1 from 2010-06-29.

Automatic conversion script
Id: cif_fix_values 1715 2011-07-08 13:25:40Z adriana 
;
_cod_database_code 4070586

loop_
_symmetry_equiv_pos_as_xyz
'x, y, z'
'-x, -y, -z'

loop_
_atom_site_label
_atom_site_type_symbol
_atom_site_fract_x
_atom_site_fract_y
_atom_site_fract_z
_atom_site_U_iso_or_equiv
_atom_site_adp_type
_atom_site_occupancy
_atom_site_symmetry_multiplicity
_atom_site_calc_flag
_atom_site_refinement_flags
_atom_site_disorder_assembly
_atom_site_disorder_group
Rh1 Rh -0.162645(17) 0.145092(15) 0.200488(15) 0.03454(6) Uani 1 1 d . . .
Rh2 Rh 0.015065(16) 0.338781(14) 0.140219(14) 0.03139(6) Uani 1 1 d . A .
Br Br 0.01353(2) 0.16377(2) 0.03830(2) 0.04707(8) Uani 1 1 d . . .
P1 P 0.00649(6) 0.15221(5) 0.30905(5) 0.03793(16) Uani 1 1 d . . .
P2 P 0.14259(6) 0.31980(5) 0.27371(5) 0.03637(15) Uani 1 1 d D . .
O1 O -0.14221(19) 0.36312(15) 0.27944(16) 0.0491(5) Uani 1 1 d . . .
O2 O 0.0037(2) 0.53540(16) 0.24329(17) 0.0570(6) Uani 1 1 d . A .
N1 N -0.2205(2) -0.07219(18) 0.06298(19) 0.0501(6) Uani 1 1 d . . .
N2 N -0.2257(2) -0.07384(19) 0.1938(2) 0.0552(7) Uani 1 1 d . . .
N10 N -0.4029(2) 0.1197(2) 0.1189(2) 0.0546(7) Uani 1 1 d . . .
N11 N -0.34692(19) 0.16375(18) 0.02686(19) 0.0430(5) Uani 1 1 d . . .
N12 N -0.18479(18) 0.33664(17) -0.03314(16) 0.0371(5) Uani 1 1 d . A .
N13 N -0.04700(19) 0.36734(16) -0.05474(17) 0.0369(5) Uani 1 1 d . A .
C1 C -0.1428(2) 0.2815(2) 0.2489(2) 0.0377(6) Uani 1 1 d . . .
C2 C 0.0094(2) 0.4585(2) 0.2046(2) 0.0398(6) Uani 1 1 d . . .
C3 C -0.2051(2) -0.0109(2) 0.1500(2) 0.0447(7) Uani 1 1 d . . .
C4 C -0.2481(3) -0.1716(2) 0.0548(3) 0.0672(11) Uani 1 1 d . . .
H4 H -0.2621 -0.2284 0.0011 0.081 Uiso 1 1 calc R . .
C5 C -0.2512(3) -0.1717(2) 0.1369(3) 0.0699(11) Uani 1 1 d . . .
H5 H -0.2679 -0.2287 0.1531 0.084 Uiso 1 1 calc R . .
C6 C -0.2117(4) -0.0393(3) -0.0122(3) 0.0659(10) Uani 1 1 d . . .
H6A H -0.2788 -0.0276 -0.0513 0.079 Uiso 1 1 calc R . .
H6B H -0.1953 -0.0907 -0.0537 0.079 Uiso 1 1 calc R . .
H6C H -0.1550 0.0228 0.0175 0.079 Uiso 1 1 calc R . .
C7 C -0.2212(4) -0.0438(3) 0.2904(3) 0.0758(12) Uani 1 1 d . . .
H7A H -0.1847 0.0273 0.3248 0.091 Uiso 1 1 calc R . .
H7B H -0.1827 -0.0829 0.3271 0.091 Uiso 1 1 calc R . .
H7C H -0.2933 -0.0559 0.2840 0.091 Uiso 1 1 calc R . .
C8 C 0.1208(2) 0.1989(2) 0.2898(2) 0.0410(6) Uani 1 1 d . A .
H8A H 0.1855 0.2007 0.3458 0.049 Uiso 1 1 calc R . .
H8B H 0.1157 0.1481 0.2318 0.049 Uiso 1 1 calc R . .
C10 C -0.4071(4) 0.0915(3) 0.1992(3) 0.0750(12) Uani 1 1 d . . .
H10A H -0.3978 0.0242 0.1921 0.090 Uiso 1 1 calc R . .
H10B H -0.4759 0.0927 0.1984 0.090 Uiso 1 1 calc R . .
H10C H -0.3505 0.1388 0.2609 0.090 Uiso 1 1 calc R . .
C11 C -0.3146(2) 0.1399(2) 0.1079(2) 0.0395(6) Uani 1 1 d . . .
C12 C -0.4882(3) 0.1310(3) 0.0466(3) 0.0707(11) Uani 1 1 d . . .
H12 H -0.5585 0.1208 0.0394 0.085 Uiso 1 1 calc R . .
C13 C -0.4539(3) 0.1590(3) -0.0115(3) 0.0632(10) Uani 1 1 d . . .
H13 H -0.4946 0.1730 -0.0680 0.076 Uiso 1 1 calc R . .
C14 C -0.2782(2) 0.1958(2) -0.0134(2) 0.0431(6) Uani 1 1 d . . .
H14A H -0.3127 0.1605 -0.0844 0.052 Uiso 1 1 calc R . .
H14B H -0.2108 0.1778 0.0150 0.052 Uiso 1 1 calc R . .
C15 C -0.2547(2) 0.3080(2) 0.0074(2) 0.0389(6) Uani 1 1 d . . .
H15A H -0.3216 0.3264 -0.0219 0.047 Uiso 1 1 calc R . .
H15B H -0.2205 0.3438 0.0783 0.047 Uiso 1 1 calc R . .
C16 C -0.0791(2) 0.35006(18) 0.01017(19) 0.0336(5) Uani 1 1 d . . .
C17 C -0.2196(2) 0.3425(2) -0.1257(2) 0.0447(7) Uani 1 1 d . . .
H17 H -0.2906 0.3343 -0.1707 0.054 Uiso 1 1 calc R A .
C18 C -0.1327(2) 0.3620(2) -0.1384(2) 0.0445(7) Uani 1 1 d . A .
H18 H -0.1304 0.3706 -0.1946 0.053 Uiso 1 1 calc R . .
C19 C 0.0623(2) 0.3861(2) -0.0394(2) 0.0434(6) Uani 1 1 d . . .
H19A H 0.1008 0.4551 0.0036 0.052 Uiso 1 1 calc R A .
H19B H 0.0637 0.3757 -0.1019 0.052 Uiso 1 1 calc R . .
H19C H 0.0960 0.3402 -0.0097 0.052 Uiso 1 1 calc R . .
C21 C 0.0325(3) 0.0320(2) 0.3143(2) 0.0481(7) Uani 1 1 d . . .
C22 C 0.0342(3) -0.0334(2) 0.2332(2) 0.0470(7) Uani 1 1 d . . .
H22 H 0.0232 -0.0143 0.1782 0.056 Uiso 1 1 calc R . .
C23 C 0.0521(3) -0.1262(3) 0.2331(3) 0.0626(9) Uani 1 1 d . . .
H23 H 0.0553 -0.1696 0.1789 0.075 Uiso 1 1 calc R . .
C24 C 0.0651(5) -0.1545(3) 0.3123(3) 0.0845(15) Uani 1 1 d . . .
H24 H 0.0761 -0.2182 0.3120 0.101 Uiso 1 1 calc R . .
C25 C 0.0624(5) -0.0920(3) 0.3906(3) 0.0992(19) Uani 1 1 d . . .
H25 H 0.0725 -0.1121 0.4450 0.119 Uiso 1 1 calc R . .
C26 C 0.0449(4) 0.0013(3) 0.3923(3) 0.0743(12) Uani 1 1 d . . .
H26 H 0.0414 0.0436 0.4468 0.089 Uiso 1 1 calc R . .
C31 C 0.0442(3) 0.2231(2) 0.4354(2) 0.0432(6) Uani 1 1 d . . .
C32 C -0.0320(3) 0.2562(2) 0.4609(2) 0.0462(7) Uani 1 1 d . . .
H32 H -0.1028 0.2412 0.4123 0.055 Uiso 1 1 calc R . .
C33 C -0.0049(3) 0.3103(3) 0.5562(2) 0.0567(9) Uani 1 1 d . . .
H33 H -0.0568 0.3322 0.5731 0.068 Uiso 1 1 calc R . .
C34 C 0.0996(4) 0.3327(3) 0.6274(2) 0.0710(12) Uani 1 1 d . . .
H34 H 0.1190 0.3719 0.6925 0.085 Uiso 1 1 calc R . .
C35 C 0.1739(3) 0.2988(3) 0.6042(2) 0.0715(12) Uani 1 1 d . . .
H35 H 0.2440 0.3123 0.6536 0.086 Uiso 1 1 calc R . .
C36 C 0.1474(3) 0.2444(3) 0.5088(2) 0.0576(9) Uani 1 1 d . . .
H36 H 0.1997 0.2216 0.4931 0.069 Uiso 1 1 calc R . .
C41 C 0.1967(3) 0.4093(2) 0.3968(2) 0.0463(7) Uani 1 1 d . A .
C42 C 0.1304(3) 0.4550(2) 0.4270(2) 0.0453(7) Uani 1 1 d . . .
H42 H 0.0580 0.4422 0.3828 0.054 Uiso 1 1 calc R A .
C43 C 0.1702(3) 0.5196(3) 0.5223(2) 0.0607(9) Uani 1 1 d . A .
H43 H 0.1249 0.5507 0.5431 0.073 Uiso 1 1 calc R . .
C44 C 0.2748(4) 0.5384(4) 0.5860(3) 0.0852(14) Uani 1 1 d . . .
H44 H 0.3018 0.5829 0.6507 0.102 Uiso 1 1 calc R A .
C45 C 0.3402(4) 0.4935(4) 0.5571(3) 0.104(2) Uani 1 1 d . A .
H45 H 0.4125 0.5069 0.6017 0.125 Uiso 1 1 calc R . .
C46 C 0.3018(3) 0.4282(4) 0.4624(3) 0.0842(15) Uani 1 1 d . . .
H46 H 0.3476 0.3966 0.4429 0.101 Uiso 1 1 calc R A .
C51A C 0.2576(3) 0.3336(4) 0.2484(4) 0.0322(13) Uiso 0.60 1 d PD A 1
C52A C 0.2890(5) 0.4154(5) 0.2253(5) 0.0474(16) Uiso 0.60 1 d P A 1
H52A H 0.2506 0.4644 0.2237 0.057 Uiso 0.60 1 calc PR A 1
C53A C 0.3725(5) 0.4275(5) 0.2048(5) 0.0544(15) Uiso 0.60 1 d P A 1
H53A H 0.3922 0.4848 0.1902 0.065 Uiso 0.60 1 calc PR A 1
C54A C 0.4293(5) 0.3560(5) 0.2052(5) 0.0535(14) Uiso 0.60 1 d P A 1
H54A H 0.4866 0.3637 0.1894 0.064 Uiso 0.60 1 calc PR A 1
C55A C 0.4023(5) 0.2747(5) 0.2284(5) 0.0531(14) Uiso 0.60 1 d P A 1
H55A H 0.4421 0.2268 0.2306 0.064 Uiso 0.60 1 calc PR A 1
C56A C 0.3170(4) 0.2626(4) 0.2486(4) 0.0404(12) Uiso 0.60 1 d P A 1
H56A H 0.2977 0.2051 0.2630 0.048 Uiso 0.60 1 calc PR A 1
C51B C 0.2631(4) 0.3114(7) 0.2595(6) 0.038(2) Uiso 0.40 1 d PD A 2
C52B C 0.2959(9) 0.3887(9) 0.2322(8) 0.056(3) Uiso 0.40 1 d P A 2
H52B H 0.2576 0.4375 0.2250 0.067 Uiso 0.40 1 calc PR A 2
C53B C 0.3890(8) 0.3956(8) 0.2143(7) 0.051(2) Uiso 0.40 1 d P A 2
H53B H 0.4123 0.4472 0.1944 0.061 Uiso 0.40 1 calc PR A 2
C54B C 0.4392(7) 0.3247(8) 0.2277(7) 0.0496(19) Uiso 0.40 1 d P A 2
H54B H 0.5001 0.3259 0.2170 0.060 Uiso 0.40 1 calc PR A 2
C55B C 0.4047(8) 0.2491(7) 0.2568(7) 0.057(2) Uiso 0.40 1 d P A 2
H55B H 0.4431 0.2007 0.2660 0.068 Uiso 0.40 1 calc PR A 2
C56B C 0.3175(7) 0.2429(7) 0.2724(7) 0.0451(19) Uiso 0.40 1 d P A 2
H56B H 0.2954 0.1907 0.2921 0.054 Uiso 0.40 1 calc PR A 2
I I -0.528644(19) 0.28579(2) -0.21582(2) 0.06951(8) Uani 1 1 d . . .

loop_
_atom_site_aniso_label
_atom_site_aniso_U_11
_atom_site_aniso_U_22
_atom_site_aniso_U_33
_atom_site_aniso_U_23
_atom_site_aniso_U_13
_atom_site_aniso_U_12
Rh1 0.04255(12) 0.02842(10) 0.03712(11) 0.01149(8) 0.02113(9) 0.01270(8)
Rh2 0.03519(11) 0.02843(10) 0.03270(11) 0.00792(8) 0.01876(9) 0.00927(8)
Br 0.04851(17) 0.05160(17) 0.04108(16) 0.01204(13) 0.02182(13) 0.01604(13)
P1 0.0523(4) 0.0326(3) 0.0340(3) 0.0116(3) 0.0213(3) 0.0210(3)
P2 0.0364(4) 0.0359(3) 0.0326(3) 0.0047(3) 0.0154(3) 0.0114(3)
O1 0.0674(14) 0.0353(11) 0.0545(13) 0.0134(9) 0.0361(11) 0.0208(10)
O2 0.0993(19) 0.0393(11) 0.0550(13) 0.0186(10) 0.0515(14) 0.0294(12)
N1 0.0534(15) 0.0326(12) 0.0502(15) 0.0074(11) 0.0127(12) 0.0162(11)
N2 0.0638(18) 0.0354(13) 0.0684(18) 0.0215(13) 0.0295(15) 0.0131(12)
N10 0.0507(15) 0.0566(16) 0.081(2) 0.0361(15) 0.0430(15) 0.0206(13)
N11 0.0353(12) 0.0426(13) 0.0557(15) 0.0242(12) 0.0206(11) 0.0097(10)
N12 0.0388(12) 0.0364(12) 0.0379(12) 0.0151(10) 0.0181(10) 0.0088(9)
N13 0.0414(12) 0.0339(11) 0.0395(12) 0.0127(9) 0.0228(10) 0.0081(9)
C1 0.0457(15) 0.0391(15) 0.0362(14) 0.0146(12) 0.0239(12) 0.0153(12)
C2 0.0546(17) 0.0362(14) 0.0375(14) 0.0153(12) 0.0276(13) 0.0128(12)
C3 0.0466(16) 0.0348(14) 0.0503(17) 0.0146(13) 0.0187(14) 0.0135(12)
C4 0.061(2) 0.0303(15) 0.077(3) 0.0035(16) 0.0077(19) 0.0121(15)
C5 0.068(2) 0.0315(16) 0.090(3) 0.0187(18) 0.020(2) 0.0068(15)
C6 0.088(3) 0.0482(19) 0.0450(18) 0.0048(15) 0.0182(18) 0.0282(19)
C7 0.107(3) 0.059(2) 0.081(3) 0.036(2) 0.053(3) 0.021(2)
C8 0.0478(16) 0.0393(14) 0.0371(14) 0.0105(12) 0.0188(13) 0.0219(12)
C10 0.083(3) 0.095(3) 0.100(3) 0.060(3) 0.071(3) 0.040(2)
C11 0.0402(15) 0.0327(13) 0.0523(16) 0.0167(12) 0.0256(13) 0.0108(11)
C12 0.0394(18) 0.081(3) 0.115(3) 0.056(3) 0.041(2) 0.0218(17)
C13 0.0351(16) 0.068(2) 0.088(3) 0.045(2) 0.0189(17) 0.0116(15)
C14 0.0437(15) 0.0412(15) 0.0476(16) 0.0189(13) 0.0221(13) 0.0097(12)
C15 0.0383(14) 0.0378(14) 0.0487(16) 0.0188(12) 0.0243(13) 0.0128(11)
C16 0.0398(14) 0.0264(12) 0.0384(14) 0.0098(10) 0.0222(12) 0.0081(10)
C17 0.0436(16) 0.0453(16) 0.0436(16) 0.0211(13) 0.0159(13) 0.0079(13)
C18 0.0525(17) 0.0420(15) 0.0399(15) 0.0173(12) 0.0210(13) 0.0091(13)
C19 0.0457(16) 0.0430(15) 0.0492(16) 0.0165(13) 0.0291(14) 0.0098(13)
C21 0.068(2) 0.0376(15) 0.0451(16) 0.0160(13) 0.0259(15) 0.0282(14)
C22 0.0594(19) 0.0380(15) 0.0446(16) 0.0126(13) 0.0228(15) 0.0220(14)
C23 0.090(3) 0.0414(17) 0.059(2) 0.0131(15) 0.034(2) 0.0323(18)
C24 0.148(4) 0.051(2) 0.072(3) 0.031(2) 0.050(3) 0.060(3)
C25 0.196(6) 0.063(3) 0.074(3) 0.045(2) 0.069(3) 0.075(3)
C26 0.136(4) 0.054(2) 0.059(2) 0.0298(18) 0.055(3) 0.054(2)
C31 0.0600(18) 0.0394(15) 0.0352(14) 0.0139(12) 0.0224(13) 0.0246(13)
C32 0.066(2) 0.0444(16) 0.0384(15) 0.0194(13) 0.0259(14) 0.0284(15)
C33 0.078(2) 0.063(2) 0.0430(17) 0.0198(15) 0.0333(17) 0.0395(19)
C34 0.096(3) 0.081(3) 0.0325(16) 0.0101(16) 0.0221(18) 0.054(2)
C35 0.077(3) 0.092(3) 0.0363(17) 0.0138(18) 0.0130(17) 0.049(2)
C36 0.069(2) 0.067(2) 0.0400(16) 0.0157(15) 0.0229(16) 0.0403(18)
C41 0.0490(17) 0.0450(16) 0.0352(14) 0.0058(12) 0.0139(13) 0.0150(13)
C42 0.0559(18) 0.0421(15) 0.0383(15) 0.0111(12) 0.0222(14) 0.0164(13)
C43 0.085(3) 0.058(2) 0.0420(17) 0.0102(15) 0.0319(18) 0.0323(19)
C44 0.090(3) 0.087(3) 0.042(2) -0.0108(19) 0.011(2) 0.034(3)
C45 0.073(3) 0.124(4) 0.051(2) -0.022(3) -0.003(2) 0.032(3)
C46 0.063(2) 0.098(3) 0.046(2) -0.017(2) 0.0031(18) 0.034(2)
I 0.04768(13) 0.07666(17) 0.08346(18) 0.03727(14) 0.02246(12) 0.01805(12)

loop_
_atom_type_symbol
_atom_type_description
_atom_type_scat_dispersion_real
_atom_type_scat_dispersion_imag
_atom_type_scat_source
C C 0.0033 0.0016 'International Tables Vol C Tables 4.2.6.8 and 6.1.1.4'
H H 0.0000 0.0000 'International Tables Vol C Tables 4.2.6.8 and 6.1.1.4'
N N 0.0061 0.0033 'International Tables Vol C Tables 4.2.6.8 and 6.1.1.4'
O O 0.0106 0.0060 'International Tables Vol C Tables 4.2.6.8 and 6.1.1.4'
P P 0.1023 0.0942 'International Tables Vol C Tables 4.2.6.8 and 6.1.1.4'
Cl Cl 0.1484 0.1585 'International Tables Vol C Tables 4.2.6.8 and 6.1.1.4'
Br Br -0.2901 2.4595 'International Tables Vol C Tables 4.2.6.8 and 6.1.1.4'
Rh Rh -1.1178 0.9187 'International Tables Vol C Tables 4.2.6.8 and 6.1.1.4'
I I -0.4742 1.8119 'International Tables Vol C Tables 4.2.6.8 and 6.1.1.4'

loop_
_geom_angle_atom_site_label_1
_geom_angle_atom_site_label_2
_geom_angle_atom_site_label_3
_geom_angle
C1 Rh1 C11 85.93(12)
C1 Rh1 C3 171.27(12)
C11 Rh1 C3 88.81(11)
C1 Rh1 P1 93.41(9)
C11 Rh1 P1 177.96(8)
C3 Rh1 P1 91.60(9)
C2 Rh2 C16 91.08(11)
C2 Rh2 P2 95.60(10)
C16 Rh2 P2 169.03(7)
C2 Rh2 Br 176.82(10)
C16 Rh2 Br 85.98(7)
P2 Rh2 Br 87.487(19)
C31 P1 C21 103.04(14)
C31 P1 C8 104.50(14)
C21 P1 C8 96.76(14)
C31 P1 Rh1 114.42(10)
C21 P1 Rh1 115.97(12)
C8 P1 Rh1 119.53(10)
C41 P2 C8 103.47(14)
C41 P2 C51B 102.0(3)
C8 P2 C51B 94.9(3)
C41 P2 C51A 102.07(19)
C8 P2 C51A 107.0(2)
C41 P2 Rh2 123.38(10)
C8 P2 Rh2 117.32(10)
C51B P2 Rh2 111.2(3)
C51A P2 Rh2 101.52(19)
C3 N1 C4 110.8(3)
C3 N1 C6 124.8(3)
C4 N1 C6 124.4(3)
C3 N2 C5 111.8(3)
C3 N2 C7 125.4(3)
C5 N2 C7 122.9(3)
C11 N10 C12 111.5(3)
C11 N10 C10 124.5(3)
C12 N10 C10 124.0(3)
C11 N11 C13 111.2(3)
C11 N11 C14 125.0(2)
C13 N11 C14 123.7(3)
C16 N12 C17 111.3(2)
C16 N12 C15 124.1(2)
C17 N12 C15 124.3(2)
C16 N13 C18 110.6(2)
C16 N13 C19 124.6(2)
C18 N13 C19 124.8(2)
O1 C1 Rh1 171.4(2)
O2 C2 Rh2 178.0(3)
N2 C3 N1 103.9(3)
N2 C3 Rh1 129.1(2)
N1 C3 Rh1 127.0(2)
C5 C4 N1 106.7(3)
C4 C5 N2 106.9(3)
P2 C8 P1 120.89(15)
N11 C11 N10 104.0(3)
N11 C11 Rh1 128.0(2)
N10 C11 Rh1 127.8(2)
C13 C12 N10 107.0(3)
C12 C13 N11 106.2(3)
N11 C14 C15 111.5(2)
N12 C15 C14 109.5(2)
N12 C16 N13 104.7(2)
N12 C16 Rh2 129.31(19)
N13 C16 Rh2 125.8(2)
C18 C17 N12 106.0(3)
C17 C18 N13 107.4(3)
C26 C21 C22 118.9(3)
C26 C21 P1 122.9(2)
C22 C21 P1 118.1(2)
C23 C22 C21 120.3(3)
C24 C23 C22 119.5(3)
C25 C24 C23 120.5(3)
C24 C25 C26 120.9(4)
C21 C26 C25 119.9(3)
C36 C31 C32 118.5(3)
C36 C31 P1 121.8(2)
C32 C31 P1 119.7(2)
C33 C32 C31 120.5(3)
C32 C33 C34 119.6(3)
C35 C34 C33 120.6(3)
C34 C35 C36 120.2(4)
C35 C36 C31 120.5(3)
C46 C41 C42 119.2(3)
C46 C41 P2 120.9(3)
C42 C41 P2 119.7(2)
C41 C42 C43 120.0(3)
C44 C43 C42 120.0(3)
C45 C44 C43 120.4(3)
C44 C45 C46 120.4(4)
C41 C46 C45 120.0(4)
C52A C51A C56A 116.3(4)
C52A C51A P2 120.6(4)
C56A C51A P2 123.1(4)
C53A C52A C51A 122.4(7)
C52A C53A C54A 120.0(7)
C55A C54A C53A 119.9(6)
C54A C55A C56A 119.7(6)
C55A C56A C51A 121.6(6)
C56B C51B C52B 120.7(7)
C56B C51B P2 128.3(7)
C52B C51B P2 111.0(7)
C51B C52B C53B 120.6(10)
C54B C53B C52B 115.7(10)
C53B C54B C55B 122.0(9)
C56B C55B C54B 121.8(10)
C51B C56B C55B 119.2(9)

loop_
_geom_bond_atom_site_label_1
_geom_bond_atom_site_label_2
_geom_bond_distance
Rh1 C1 1.852(3)
Rh1 C11 2.063(3)
Rh1 C3 2.091(3)
Rh1 P1 2.3169(8)
Rh2 C2 1.796(3)
Rh2 C16 2.042(3)
Rh2 P2 2.3009(8)
Rh2 Br 2.6154(4)
P1 C31 1.826(3)
P1 C21 1.835(3)
P1 C8 1.851(3)
P2 C41 1.828(3)
P2 C8 1.830(3)
P2 C51B 1.840(3)
P2 C51A 1.840(3)
O1 C1 1.148(3)
O2 C2 1.151(3)
N1 C3 1.353(4)
N1 C4 1.390(4)
N1 C6 1.445(5)
N2 C3 1.350(4)
N2 C5 1.371(4)
N2 C7 1.466(5)
N10 C11 1.346(4)
N10 C12 1.371(5)
N10 C10 1.463(4)
N11 C11 1.344(4)
N11 C13 1.387(4)
N11 C14 1.459(4)
N12 C16 1.348(4)
N12 C17 1.391(4)
N12 C15 1.460(3)
N13 C16 1.354(3)
N13 C18 1.383(4)
N13 C19 1.456(4)
C4 C5 1.332(6)
C12 C13 1.332(5)
C14 C15 1.523(4)
C17 C18 1.342(4)
C21 C26 1.383(5)
C21 C22 1.403(4)
C22 C23 1.394(4)
C23 C24 1.380(6)
C24 C25 1.358(6)
C25 C26 1.395(5)
C31 C36 1.400(5)
C31 C32 1.404(4)
C32 C33 1.384(4)
C33 C34 1.399(5)
C34 C35 1.365(5)
C35 C36 1.388(5)
C41 C46 1.385(5)
C41 C42 1.389(4)
C42 C43 1.396(4)
C43 C44 1.372(6)
C44 C45 1.363(7)
C45 C46 1.393(5)
C51A C52A 1.393(9)
C51A C56A 1.414(7)
C52A C53A 1.360(9)
C53A C54A 1.393(9)
C54A C55A 1.370(10)
C55A C56A 1.380(9)
C51B C56B 1.344(12)
C51B C52B 1.387(14)
C52B C53B 1.464(15)
C53B C54B 1.338(15)
C54B C55B 1.396(14)
C55B C56B 1.359(13)

loop_
_geom_torsion_atom_site_label_1
_geom_torsion_atom_site_label_2
_geom_torsion_atom_site_label_3
_geom_torsion_atom_site_label_4
_geom_torsion
C1 Rh1 P1 C31 49.44(14)
C11 Rh1 P1 C31 -22(2)
C3 Rh1 P1 C31 -123.41(14)
C1 Rh1 P1 C21 169.23(14)
C11 Rh1 P1 C21 98(2)
C3 Rh1 P1 C21 -3.62(15)
C1 Rh1 P1 C8 -75.53(13)
C11 Rh1 P1 C8 -147(2)
C3 Rh1 P1 C8 111.62(13)
C2 Rh2 P2 C41 3.41(16)
C16 Rh2 P2 C41 130.7(4)
Br Rh2 P2 C41 -175.85(13)
C2 Rh2 P2 C8 134.27(14)
C16 Rh2 P2 C8 -98.4(4)
Br Rh2 P2 C8 -44.98(10)
C2 Rh2 P2 C51B -118.1(3)
C16 Rh2 P2 C51B 9.2(5)
Br Rh2 P2 C51B 62.7(3)
C2 Rh2 P2 C51A -109.5(2)
C16 Rh2 P2 C51A 17.7(4)
Br Rh2 P2 C51A 71.20(18)
C11 Rh1 C1 O1 48.3(17)
C3 Rh1 C1 O1 -5(2)
P1 Rh1 C1 O1 -129.7(17)
C16 Rh2 C2 O2 5(8)
P2 Rh2 C2 O2 176(100)
Br Rh2 C2 O2 -17(9)
C5 N2 C3 N1 1.2(4)
C7 N2 C3 N1 -179.3(4)
C5 N2 C3 Rh1 179.9(3)
C7 N2 C3 Rh1 -0.5(5)
C4 N1 C3 N2 -1.2(4)
C6 N1 C3 N2 177.6(3)
C4 N1 C3 Rh1 -180.0(2)
C6 N1 C3 Rh1 -1.1(5)
C1 Rh1 C3 N2 -51.5(9)
C11 Rh1 C3 N2 -104.4(3)
P1 Rh1 C3 N2 73.6(3)
C1 Rh1 C3 N1 127.0(7)
C11 Rh1 C3 N1 74.0(3)
P1 Rh1 C3 N1 -108.0(3)
C3 N1 C4 C5 0.8(4)
C6 N1 C4 C5 -178.0(4)
N1 C4 C5 N2 -0.1(4)
C3 N2 C5 C4 -0.7(5)
C7 N2 C5 C4 179.7(4)
C41 P2 C8 P1 76.5(2)
C51B P2 C8 P1 -179.9(3)
C51A P2 C8 P1 -176.1(2)
Rh2 P2 C8 P1 -62.97(19)
C31 P1 C8 P2 -76.50(19)
C21 P1 C8 P2 178.11(18)
Rh1 P1 C8 P2 53.1(2)
C13 N11 C11 N10 0.4(4)
C14 N11 C11 N10 177.3(3)
C13 N11 C11 Rh1 -174.7(2)
C14 N11 C11 Rh1 2.2(4)
C12 N10 C11 N11 -0.2(4)
C10 N10 C11 N11 -178.8(3)
C12 N10 C11 Rh1 175.0(3)
C10 N10 C11 Rh1 -3.6(5)
C1 Rh1 C11 N11 77.6(3)
C3 Rh1 C11 N11 -109.4(3)
P1 Rh1 C11 N11 149(2)
C1 Rh1 C11 N10 -96.5(3)
C3 Rh1 C11 N10 76.6(3)
P1 Rh1 C11 N10 -25(2)
C11 N10 C12 C13 -0.1(5)
C10 N10 C12 C13 178.5(4)
N10 C12 C13 N11 0.3(5)
C11 N11 C13 C12 -0.4(4)
C14 N11 C13 C12 -177.4(3)
C11 N11 C14 C15 -103.8(3)
C13 N11 C14 C15 72.8(4)
C16 N12 C15 C14 -80.3(3)
C17 N12 C15 C14 92.0(3)
N11 C14 C15 N12 179.3(2)
C17 N12 C16 N13 1.7(3)
C15 N12 C16 N13 175.0(2)
C17 N12 C16 Rh2 -174.6(2)
C15 N12 C16 Rh2 -1.3(4)
C18 N13 C16 N12 -1.6(3)
C19 N13 C16 N12 -179.9(2)
C18 N13 C16 Rh2 174.91(19)
C19 N13 C16 Rh2 -3.5(4)
C2 Rh2 C16 N12 -77.4(2)
P2 Rh2 C16 N12 155.0(3)
Br Rh2 C16 N12 101.4(2)
C2 Rh2 C16 N13 107.0(2)
P2 Rh2 C16 N13 -20.6(5)
Br Rh2 C16 N13 -74.2(2)
C16 N12 C17 C18 -1.3(3)
C15 N12 C17 C18 -174.5(3)
N12 C17 C18 N13 0.2(3)
C16 N13 C18 C17 0.8(3)
C19 N13 C18 C17 179.2(3)
C31 P1 C21 C26 17.2(4)
C8 P1 C21 C26 123.9(4)
Rh1 P1 C21 C26 -108.6(4)
C31 P1 C21 C22 -166.2(3)
C8 P1 C21 C22 -59.6(3)
Rh1 P1 C21 C22 68.0(3)
C26 C21 C22 C23 -2.4(6)
P1 C21 C22 C23 -179.1(3)
C21 C22 C23 C24 1.8(6)
C22 C23 C24 C25 -1.1(8)
C23 C24 C25 C26 0.9(10)
C22 C21 C26 C25 2.2(7)
P1 C21 C26 C25 178.7(4)
C24 C25 C26 C21 -1.5(9)
C21 P1 C31 C36 60.6(3)
C8 P1 C31 C36 -40.0(3)
Rh1 P1 C31 C36 -172.6(2)
C21 P1 C31 C32 -118.4(3)
C8 P1 C31 C32 141.0(2)
Rh1 P1 C31 C32 8.4(3)
C36 C31 C32 C33 1.3(5)
P1 C31 C32 C33 -179.7(3)
C31 C32 C33 C34 0.4(5)
C32 C33 C34 C35 -2.2(6)
C33 C34 C35 C36 2.3(7)
C34 C35 C36 C31 -0.6(7)
C32 C31 C36 C35 -1.2(5)
P1 C31 C36 C35 179.8(3)
C8 P2 C41 C46 78.4(4)
C51B P2 C41 C46 -19.7(5)
C51A P2 C41 C46 -32.7(4)
Rh2 P2 C41 C46 -145.3(3)
C8 P2 C41 C42 -97.9(3)
C51B P2 C41 C42 164.1(4)
C51A P2 C41 C42 151.1(3)
Rh2 P2 C41 C42 38.4(3)
C46 C41 C42 C43 0.5(5)
P2 C41 C42 C43 176.9(3)
C41 C42 C43 C44 0.2(6)
C42 C43 C44 C45 -0.5(8)
C43 C44 C45 C46 0.1(10)
C42 C41 C46 C45 -1.0(7)
P2 C41 C46 C45 -177.3(4)
C44 C45 C46 C41 0.7(9)
C41 P2 C51A C52A -76.7(5)
C8 P2 C51A C52A 175.0(4)
Rh2 P2 C51A C52A 51.5(5)
C41 P2 C51A C56A 105.0(4)
C8 P2 C51A C56A -3.4(5)
Rh2 P2 C51A C56A -126.9(4)
C56A C51A C52A C53A -0.6(9)
P2 C51A C52A C53A -179.1(5)
C51A C52A C53A C54A 0.9(10)
C52A C53A C54A C55A -1.5(10)
C53A C54A C55A C56A 1.9(9)
C54A C55A C56A C51A -1.6(9)
C52A C51A C56A C55A 0.9(8)
P2 C51A C56A C55A 179.4(4)
C41 P2 C51B C56B 96.7(8)
C8 P2 C51B C56B -8.2(8)
Rh2 P2 C51B C56B -130.0(8)
C41 P2 C51B C52B -83.2(7)
C8 P2 C51B C52B 171.9(7)
Rh2 P2 C51B C52B 50.1(7)
C56B C51B C52B C53B 1.6(15)
P2 C51B C52B C53B -178.5(8)
C51B C52B C53B C54B -1.1(14)
C52B C53B C54B C55B 0.0(14)
C53B C54B C55B C56B 0.6(15)
C52B C51B C56B C55B -1.0(14)
P2 C51B C56B C55B 179.1(7)
C54B C55B C56B C51B -0.1(14)
